data_7104804
loop_
_publ_author_name
'Tsutsui, Shinobu'
'Sakamoto, Kenkichi'

_publ_section_title
;
 Preparation and structures of novel silamacrocyclic compounds:
 silacalix[4]quinone and silacalix[4]hydroquinone octamethyl ether
;
_journal_coden_ASTM CHCOFS
_journal_issue 18
_journal_name_full
;
 Chemical Communications (Cambridge, United Kingdom)
;
_journal_page_first 2322
_journal_page_last 2323
_journal_paper_doi 10.1039/b307048d
_journal_year 2003
_chemical_formula_sum 'C88 H94 O16 Si8'
_chemical_formula_weight 1632.35
_space_group_IT_number 12
_symmetry_cell_setting monoclinic
_symmetry_space_group_name_Hall '-C 2y'
_symmetry_space_group_name_H-M 'C 1 2/m 1'
_atom_sites_solution_hydrogens geom
_atom_sites_solution_primary direct
_atom_sites_solution_secondary difmap
_cell_angle_alpha 90.00
_cell_angle_beta 122.575(3)
_cell_angle_gamma 90.00
_cell_formula_units_Z 2
_cell_length_a 24.866(4)
_cell_length_b 13.099(2)
_cell_length_c 16.060(3)
_cell_measurement_reflns_used 3417
_cell_measurement_temperature 123(2)
_cell_measurement_theta_max 27.27
_cell_measurement_theta_min 2.55
_cell_volume 4407.9(13)
_computing_cell_refinement 'Bruker SMART'
_computing_data_collection 'Bruker SMART'
_computing_data_reduction 'Bruker SAINT'
_computing_molecular_graphics 'Bruker SHELXTL'
_computing_publication_material 'Bruker SHELXTL'
_computing_structure_refinement 'SHELXL-97 (Sheldrick, 1997)'
_computing_structure_solution 'SHELXS-97 (Sheldrick, 1990)'
_diffrn_ambient_temperature 123(2)
_diffrn_detector_area_resol_mean 8.366
_diffrn_measured_fraction_theta_full 0.922
_diffrn_measured_fraction_theta_max 0.922
_diffrn_measurement_device_type 'CCD area detector'
_diffrn_measurement_method 'phi and omega scans'
_diffrn_radiation_monochromator graphite
_diffrn_radiation_source 'fine-focus sealed tube'
_diffrn_radiation_type MoK\a
_diffrn_radiation_wavelength 0.71073
_diffrn_reflns_av_R_equivalents 0.0346
_diffrn_reflns_av_sigmaI/netI 0.0520
_diffrn_reflns_limit_h_max 32
_diffrn_reflns_limit_h_min -31
_diffrn_reflns_limit_k_max 17
_diffrn_reflns_limit_k_min -14
_diffrn_reflns_limit_l_max 18
_diffrn_reflns_limit_l_min -20
_diffrn_reflns_number 13196
_diffrn_reflns_theta_full 28.00
_diffrn_reflns_theta_max 28.00
_diffrn_reflns_theta_min 1.50
_diffrn_standards_decay_% -0.13
_diffrn_standards_number 109
_exptl_absorpt_coefficient_mu 0.185
_exptl_absorpt_correction_T_max 0.9764
_exptl_absorpt_correction_T_min 0.9298
_exptl_absorpt_correction_type empirical
_exptl_absorpt_process_details SADABS
_exptl_crystal_colour orange
_exptl_crystal_density_diffrn 1.230
_exptl_crystal_density_method 'not measured'
_exptl_crystal_description plate
_exptl_crystal_F_000 1724
_exptl_crystal_size_max 0.40
_exptl_crystal_size_mid 0.15
_exptl_crystal_size_min 0.13
_refine_diff_density_max 0.601
_refine_diff_density_min -0.426
_refine_diff_density_rms 0.071
_refine_ls_extinction_method none
_refine_ls_goodness_of_fit_ref 1.027
_refine_ls_hydrogen_treatment mixed
_refine_ls_matrix_type full
_refine_ls_number_parameters 290
_refine_ls_number_reflns 5135
_refine_ls_number_restraints 0
_refine_ls_restrained_S_all 1.027
_refine_ls_R_factor_all 0.0946
_refine_ls_R_factor_gt 0.0570
_refine_ls_shift/su_max 0.000
_refine_ls_shift/su_mean 0.000
_refine_ls_structure_factor_coef Fsqd
_refine_ls_weighting_details 'calc w=1/[\s^2^(Fo^2^)+(0.0991P)^2^+2.9113P] where P=(Fo^2^+2Fc^2^)/3'
_refine_ls_weighting_scheme calc
_refine_ls_wR_factor_gt 0.1710
_refine_ls_wR_factor_ref 0.1872
_reflns_number_gt 3185
_reflns_number_total 5135
_reflns_threshold_expression >2sigma(I)
_cod_data_source_file b307048d.txt
_cod_data_source_block tetrasilacalix4quinone_1
_cod_depositor_comments
;
The following automatic conversions were performed:
'_symmetry_cell_setting' value 'Monoclinic' changed to 'monoclinic'
according to '/home/saulius/struct/CIF-dictionaries/cif_core.dic'
dictionary named 'cif_core.dic' version 2.4.1 from 2010-06-29.

Automatic conversion script
Id: cif_fix_enum 1527 2010-12-29 10:47:43Z saulius 
;
_cod_original_sg_symbol_H-M C2/m
_cod_database_code 7104804

loop_
_symmetry_equiv_pos_as_xyz
'x, y, z'
'-x, y, -z'
'x+1/2, y+1/2, z'
'-x+1/2, y+1/2, -z'
'-x, -y, -z'
'x, -y, z'
'-x+1/2, -y+1/2, -z'
'x+1/2, -y+1/2, z'

loop_
_atom_site_label
_atom_site_type_symbol
_atom_site_fract_x
_atom_site_fract_y
_atom_site_fract_z
_atom_site_U_iso_or_equiv
_atom_site_adp_type
_atom_site_occupancy
_atom_site_symmetry_multiplicity
_atom_site_calc_flag
_atom_site_refinement_flags
_atom_site_disorder_assembly
_atom_site_disorder_group
C1 C 0.24607(13) 0.2794(2) 0.2806(2) 0.0250(6) Uani 1 1 d . . .
C2 C 0.17508(13) 0.2738(2) 0.2155(2) 0.0259(6) Uani 1 1 d . . .
C3 C 0.14931(14) 0.2612(2) 0.1184(2) 0.0310(7) Uani 1 1 d . . .
H3 H 0.1042 0.2567 0.0764 0.037 Uiso 1 1 calc R . .
C4 C 0.18756(14) 0.2539(2) 0.0736(2) 0.0324(7) Uani 1 1 d . . .
C5 C 0.25742(14) 0.2642(2) 0.1390(2) 0.0296(6) Uani 1 1 d . . .
H5 H 0.2826 0.2631 0.1109 0.036 Uiso 1 1 calc R . .
C6 C 0.28660(13) 0.2751(2) 0.2376(2) 0.0254(6) Uani 1 1 d . . .
C7 C 0.14799(17) 0.1675(3) 0.3593(3) 0.0424(8) Uani 1 1 d . . .
H7A H 0.1173 0.1627 0.3796 0.064 Uiso 1 1 calc R . .
H7B H 0.1911 0.1760 0.4179 0.064 Uiso 1 1 calc R . .
H7C H 0.1462 0.1050 0.3244 0.064 Uiso 1 1 calc R . .
C8 C 0.04147(15) 0.2803(3) 0.1769(3) 0.0443(8) Uani 1 1 d . . .
H8A H 0.0297 0.2145 0.1424 0.066 Uiso 1 1 calc R . .
H8B H 0.0330 0.3351 0.1299 0.066 Uiso 1 1 calc R . .
H8C H 0.0162 0.2918 0.2065 0.066 Uiso 1 1 calc R . .
C9 C 0.1365(2) 0.5000 0.2981(3) 0.0322(9) Uani 1 2 d S . .
C10 C 0.14953(14) 0.4004(2) 0.3511(2) 0.0305(7) Uani 1 1 d . . .
C11 C 0.17690(15) 0.4034(2) 0.4495(2) 0.0343(7) Uani 1 1 d . . .
H11 H 0.1863 0.3408 0.4845 0.041 Uiso 1 1 calc R . .
C12 C 0.1931(2) 0.5000 0.5055(3) 0.0373(10) Uani 1 2 d S . .
C13 C 0.37786(18) 0.5000 0.3452(3) 0.0266(8) Uani 1 2 d S . .
C14 C 0.39712(12) 0.4012(2) 0.3995(2) 0.0251(6) Uani 1 1 d . . .
C15 C 0.43039(13) 0.4042(2) 0.4985(2) 0.0285(6) Uani 1 1 d . . .
H15 H 0.4425 0.3415 0.5338 0.034 Uiso 1 1 calc R . .
C16 C 0.44908(19) 0.5000 0.5549(3) 0.0291(9) Uani 1 2 d S . .
C17 C 0.40134(16) 0.1685(2) 0.4125(2) 0.0386(7) Uani 1 1 d . . .
H17A H 0.3812 0.1059 0.3752 0.058 Uiso 1 1 calc R . .
H17B H 0.3885 0.1803 0.4598 0.058 Uiso 1 1 calc R . .
H17C H 0.4478 0.1616 0.4483 0.058 Uiso 1 1 calc R . .
C18 C 0.41559(14) 0.2767(3) 0.2564(2) 0.0356(7) Uani 1 1 d . . .
H18A H 0.4619 0.2779 0.3032 0.053 Uiso 1 1 calc R . .
H18B H 0.4026 0.3367 0.2132 0.053 Uiso 1 1 calc R . .
H18C H 0.4035 0.2145 0.2164 0.053 Uiso 1 1 calc R . .
C19 C 0.0364(4) 1.0000 -0.0451(5) 0.079(2) Uani 1 2 d S . .
C20 C 0.0661(5) 1.0000 0.0561(5) 0.092(3) Uani 1 2 d S . .
H20 H 0.1114 1.0000 0.0969 0.110 Uiso 1 2 calc SR . .
C21 C 0.0291(4) 1.0000 0.1002(5) 0.085(2) Uani 1 2 d S . .
H21 H 0.0508 1.0000 0.1702 0.102 Uiso 1 2 calc SR . .
C22 C 0.0759(4) 1.0000 -0.0924(5) 0.098(3) Uani 1 2 d S . .
H22A H 0.1117 0.9525 -0.0567 0.147 Uiso 0.50 1 calc PR . .
H22B H 0.0922 1.0689 -0.0893 0.147 Uiso 0.50 1 calc PR . .
H22C H 0.0489 0.9786 -0.1616 0.147 Uiso 0.50 1 calc PR . .
C23 C 0.2084(6) 0.5000 0.8886(7) 0.129(5) Uani 1 2 d S . .
C24 C 0.2318(7) 0.5000 0.9869(10) 0.143(6) Uani 1 2 d S . .
H24 H 0.2766 0.5000 1.0332 0.171 Uiso 1 2 calc SR . .
C25 C 0.1908(7) 0.5000 1.0194(7) 0.147(6) Uani 1 2 d S . .
H25 H 0.2075 0.5000 1.0883 0.176 Uiso 1 2 calc SR . .
C26 C 0.1231(6) 0.5000 0.9504(6) 0.114(4) Uani 1 2 d S . .
C27 C 0.1023(6) 0.5000 0.8523(5) 0.118(4) Uani 1 2 d S . .
H27 H 0.0577 0.5000 0.8040 0.142 Uiso 1 2 calc SR . .
C28 C 0.1461(6) 0.5000 0.8217(7) 0.114(4) Uani 1 2 d S . .
H28 H 0.1309 0.5000 0.7533 0.137 Uiso 1 2 calc SR . .
C29 C 0.2560(6) 0.5000 0.8540(9) 0.141(4) Uani 1 2 d S . .
H29A H 0.2357 0.4683 0.7885 0.211 Uiso 0.50 1 calc PR . .
H29B H 0.2943 0.4613 0.9011 0.211 Uiso 0.50 1 calc PR . .
H29C H 0.2679 0.5704 0.8504 0.211 Uiso 0.50 1 calc PR . .
C30 C 0.0776(7) 0.5000 0.9865(6) 0.149(5) Uani 1 2 d S . .
H30A H 0.0368 0.5303 0.9358 0.224 Uiso 0.50 1 calc PR . .
H30B H 0.0961 0.5400 1.0475 0.224 Uiso 0.50 1 calc PR . .
H30C H 0.0705 0.4297 0.9993 0.224 Uiso 0.50 1 calc PR . .
O1 O 0.27146(9) 0.28711(16) 0.37008(14) 0.0333(5) Uani 1 1 d . . .
O2 O 0.16234(11) 0.2375(2) -0.01517(16) 0.0465(6) Uani 1 1 d . . .
O3 O 0.11512(19) 0.5000 0.2091(2) 0.0503(9) Uani 1 2 d S . .
O4 O 0.21825(18) 0.5000 0.5960(2) 0.0478(9) Uani 1 2 d S . .
O5 O 0.34525(15) 0.5000 0.2538(2) 0.0385(7) Uani 1 2 d S . .
O6 O 0.47939(16) 0.5000 0.6454(2) 0.0446(8) Uani 1 2 d S . .
Si1 Si 0.12777(4) 0.27928(6) 0.27578(6) 0.0298(2) Uani 1 1 d . . .
Si2 Si 0.37539(4) 0.27896(6) 0.32535(6) 0.0264(2) Uani 1 1 d . . .

loop_
_atom_site_aniso_label
_atom_site_aniso_U_11
_atom_site_aniso_U_22
_atom_site_aniso_U_33
_atom_site_aniso_U_23
_atom_site_aniso_U_13
_atom_site_aniso_U_12
C1 0.0298(14) 0.0214(13) 0.0236(15) -0.0012(11) 0.0142(12) -0.0020(11)
C2 0.0283(14) 0.0235(14) 0.0266(15) 0.0005(11) 0.0152(12) 0.0005(11)
C3 0.0281(15) 0.0343(16) 0.0297(16) -0.0038(13) 0.0149(13) -0.0034(12)
C4 0.0342(16) 0.0374(17) 0.0244(16) -0.0050(12) 0.0150(13) -0.0016(13)
C5 0.0315(15) 0.0352(16) 0.0267(15) -0.0027(12) 0.0188(13) -0.0017(12)
C6 0.0273(14) 0.0252(14) 0.0238(14) -0.0004(11) 0.0137(12) 0.0003(11)
C7 0.053(2) 0.0353(18) 0.052(2) 0.0064(15) 0.0368(19) 0.0008(15)
C8 0.0362(17) 0.045(2) 0.056(2) -0.0004(17) 0.0282(17) 0.0005(15)
C9 0.041(2) 0.032(2) 0.033(2) 0.000 0.026(2) 0.000
C10 0.0377(16) 0.0280(15) 0.0378(17) 0.0019(12) 0.0282(15) 0.0025(12)
C11 0.0446(18) 0.0328(16) 0.0354(17) 0.0046(13) 0.0280(16) 0.0033(13)
C12 0.041(3) 0.040(3) 0.039(3) 0.000 0.027(2) 0.000
C13 0.024(2) 0.032(2) 0.024(2) 0.000 0.0127(18) 0.000
C14 0.0204(13) 0.0305(15) 0.0236(14) 0.0002(11) 0.0114(12) -0.0003(11)
C15 0.0267(14) 0.0331(16) 0.0257(15) 0.0043(12) 0.0140(13) 0.0024(12)
C16 0.027(2) 0.037(2) 0.019(2) 0.000 0.0091(18) 0.000
C17 0.0388(18) 0.0354(18) 0.0367(18) 0.0058(14) 0.0171(15) 0.0048(14)
C18 0.0323(15) 0.0433(18) 0.0356(17) -0.0095(14) 0.0211(14) -0.0058(14)
C19 0.120(6) 0.031(3) 0.038(3) 0.000 0.010(4) 0.000
C20 0.123(7) 0.055(4) 0.047(4) 0.000 0.012(4) 0.000
C21 0.123(7) 0.045(4) 0.040(4) 0.000 0.013(4) 0.000
C22 0.150(8) 0.068(5) 0.055(4) 0.000 0.041(5) 0.000
C23 0.164(10) 0.029(3) 0.065(6) 0.000 -0.023(6) 0.000
C24 0.185(14) 0.048(5) 0.101(10) 0.000 0.016(9) 0.000
C25 0.200(13) 0.032(4) 0.050(5) 0.000 -0.037(7) 0.000
C26 0.194(11) 0.030(3) 0.048(5) 0.000 0.019(6) 0.000
C27 0.186(10) 0.034(4) 0.042(4) 0.000 0.001(5) 0.000
C28 0.202(12) 0.049(4) 0.067(6) 0.000 0.057(8) 0.000
C29 0.182(11) 0.041(5) 0.178(12) 0.000 0.082(10) 0.000
C30 0.255(15) 0.056(5) 0.047(5) 0.000 0.022(7) 0.000
O1 0.0339(11) 0.0438(13) 0.0231(11) 0.0004(9) 0.0160(9) 0.0002(9)
O2 0.0379(12) 0.0720(17) 0.0245(12) -0.0117(11) 0.0135(10) -0.0089(12)
O3 0.086(3) 0.0352(18) 0.036(2) 0.000 0.037(2) 0.000
O4 0.070(2) 0.047(2) 0.0313(19) 0.000 0.0303(18) 0.000
O5 0.0489(19) 0.0339(17) 0.0216(16) 0.000 0.0117(15) 0.000
O6 0.051(2) 0.047(2) 0.0250(17) 0.000 0.0137(16) 0.000
Si1 0.0338(5) 0.0271(4) 0.0364(5) 0.0009(4) 0.0240(4) -0.0001(3)
Si2 0.0253(4) 0.0291(4) 0.0252(4) -0.0011(3) 0.0139(3) -0.0001(3)

loop_
_atom_type_symbol
_atom_type_description
_atom_type_scat_dispersion_real
_atom_type_scat_dispersion_imag
_atom_type_scat_source
C C 0.0033 0.0016 'International Tables Vol C Tables 4.2.6.8 and 6.1.1.4'
H H 0.0000 0.0000 'International Tables Vol C Tables 4.2.6.8 and 6.1.1.4'
O O 0.0106 0.0060 'International Tables Vol C Tables 4.2.6.8 and 6.1.1.4'
Si Si 0.0817 0.0704 'International Tables Vol C Tables 4.2.6.8 and 6.1.1.4'

loop_
_geom_angle_atom_site_label_1
_geom_angle_atom_site_label_2
_geom_angle_atom_site_label_3
_geom_angle
_geom_angle_site_symmetry_1
_geom_angle_site_symmetry_3
_geom_angle_publ_flag
O1 C1 C2 119.6(2) . . ?
O1 C1 C6 119.7(2) . . ?
C2 C1 C6 120.7(2) . . ?
C3 C2 C1 117.8(2) . . ?
C3 C2 Si1 124.3(2) . . ?
C1 C2 Si1 117.91(19) . . ?
C2 C3 C4 123.1(3) . . ?
O2 C4 C3 121.2(3) . . ?
O2 C4 C5 120.8(3) . . ?
C3 C4 C5 118.0(3) . . ?
C6 C5 C4 122.0(3) . . ?
C5 C6 C1 118.3(2) . . ?
C5 C6 Si2 123.9(2) . . ?
C1 C6 Si2 117.70(19) . . ?
O3 C9 C10 119.21(18) . 6_565 ?
O3 C9 C10 119.21(18) . . ?
C10 C9 C10 121.6(4) 6_565 . ?
C11 C10 C9 117.5(3) . . ?
C11 C10 Si1 124.5(2) . . ?
C9 C10 Si1 118.0(2) . . ?
C10 C11 C12 122.7(3) . . ?
O4 C12 C11 121.09(19) . . ?
O4 C12 C11 121.09(19) . 6_565 ?
C11 C12 C11 117.8(4) . 6_565 ?
O5 C13 C14 119.62(17) . 6_565 ?
O5 C13 C14 119.62(17) . . ?
C14 C13 C14 120.8(3) 6_565 . ?
C15 C14 C13 117.9(3) . . ?
C15 C14 Si2 123.8(2) . . ?
C13 C14 Si2 118.3(2) . . ?
C14 C15 C16 123.0(3) . . ?
O6 C16 C15 121.33(17) . . ?
O6 C16 C15 121.33(17) . 6_565 ?
C15 C16 C15 117.3(3) . 6_565 ?
C21 C19 C20 117.1(8) 5_575 . ?
C21 C19 C22 122.5(7) 5_575 . ?
C20 C19 C22 120.5(8) . . ?
C19 C20 C21 120.4(8) . . ?
C19 C21 C20 122.5(7) 5_575 . ?
C28 C23 C24 121.7(15) . . ?
C28 C23 C29 119.4(11) . . ?
C24 C23 C29 118.9(12) . . ?
C23 C24 C25 120.0(14) . . ?
C24 C25 C26 120.6(11) . . ?
C27 C26 C25 116.8(13) . . ?
C27 C26 C30 122.6(11) . . ?
C25 C26 C30 120.6(10) . . ?
C26 C27 C28 120.9(11) . . ?
C23 C28 C27 120.0(11) . . ?
C8 Si1 C7 111.11(16) . . ?
C8 Si1 C2 108.33(14) . . ?
C7 Si1 C2 109.82(13) . . ?
C8 Si1 C10 109.97(15) . . ?
C7 Si1 C10 109.03(14) . . ?
C2 Si1 C10 108.54(12) . . ?
C18 Si2 C17 110.89(15) . . ?
C18 Si2 C6 110.32(13) . . ?
C17 Si2 C6 109.52(14) . . ?
C18 Si2 C14 109.10(13) . . ?
C17 Si2 C14 108.45(14) . . ?
C6 Si2 C14 108.52(12) . . ?

loop_
_geom_bond_atom_site_label_1
_geom_bond_atom_site_label_2
_geom_bond_distance
_geom_bond_site_symmetry_2
_geom_bond_publ_flag
C1 O1 1.224(3) . ?
C1 C2 1.492(4) . ?
C1 C6 1.498(4) . ?
C2 C3 1.339(4) . ?
C2 Si1 1.885(3) . ?
C3 C4 1.472(4) . ?
C4 O2 1.229(4) . ?
C4 C5 1.475(4) . ?
C5 C6 1.347(4) . ?
C6 Si2 1.874(3) . ?
C7 Si1 1.863(3) . ?
C8 Si1 1.859(3) . ?
C9 O3 1.228(5) . ?
C9 C10 1.494(4) 6_565 ?
C9 C10 1.494(4) . ?
C10 C11 1.343(4) . ?
C10 Si1 1.889(3) . ?
C11 C12 1.478(4) . ?
C12 O4 1.234(5) . ?
C12 C11 1.478(4) 6_565 ?
C13 O5 1.237(5) . ?
C13 C14 1.489(3) 6_565 ?
C13 C14 1.489(3) . ?
C14 C15 1.340(4) . ?
C14 Si2 1.892(3) . ?
C15 C16 1.469(4) . ?
C16 O6 1.225(5) . ?
C16 C15 1.469(4) 6_565 ?
C17 Si2 1.870(3) . ?
C18 Si2 1.848(3) . ?
C19 C21 1.374(11) 5_575 ?
C19 C20 1.376(9) . ?
C19 C22 1.530(11) . ?
C20 C21 1.431(12) . ?
C21 C19 1.374(11) 5_575 ?
C23 C28 1.327(14) . ?
C23 C24 1.357(15) . ?
C23 C29 1.556(15) . ?
C24 C25 1.374(17) . ?
C25 C26 1.432(16) . ?
C26 C27 1.368(11) . ?
C26 C30 1.524(15) . ?
C27 C28 1.416(14) . ?

loop_
_geom_torsion_atom_site_label_1
_geom_torsion_atom_site_label_2
_geom_torsion_atom_site_label_3
_geom_torsion_atom_site_label_4
_geom_torsion
_geom_torsion_site_symmetry_1
_geom_torsion_site_symmetry_2
_geom_torsion_site_symmetry_3
_geom_torsion_site_symmetry_4
_geom_torsion_publ_flag
C13 C14 C15 C16 -0.7(4) . . . . ?
C9 C10 C11 C12 1.2(5) . . . . ?
C4 C5 C6 C1 -1.5(4) . . . . ?
C1 C2 C3 C4 -0.8(4) . . . . ?
